data_4309721
loop_
_publ_author_name
'Jos\'e Ruiz'
'Natalia Cutillas'
'Consuelo Vicente'
'Mar\'ia Dolores Villa'
'Gregorio L\'opez'
'Julia Lorenzo'
'Francesc X. Avil\'es'
'Virtudes Moreno'
'Delia Bautista'

_publ_section_title
;
New Palladium(II) and Platinum(II) Complexes with the Model Nucleobase
1-Methylcytosine: Antitumor Activity and Interactions with DNA
;
_journal_name_full 'Inorganic Chemistry'
_journal_page_first 7365
_journal_page_last 7376
_journal_paper_doi 10.1021/ic0502372
_journal_volume 44
_journal_year 2005
_chemical_formula_sum 'C21 H23 Cl F5 N7 O6 Pd'
_chemical_formula_weight 706.31
_chemical_name_systematic
; 
 ? 
;
_space_group_IT_number 60
_symmetry_cell_setting orthorhombic
_symmetry_space_group_name_Hall '-P 2n 2ab'
_symmetry_space_group_name_H-M 'P b c n'
_atom_sites_solution_hydrogens geom
_atom_sites_solution_primary Patterson
_atom_sites_solution_secondary difmap
_audit_creation_method SHELXL-97
_cell_angle_alpha 90.00
_cell_angle_beta 90.00
_cell_angle_gamma 90.00
_cell_formula_units_Z 8
_cell_length_a 33.700(2)
_cell_length_b 12.1319(11)
_cell_length_c 13.9242(11)
_cell_measurement_reflns_used 89
_cell_measurement_temperature 173(2)
_cell_measurement_theta_max 12.42
_cell_measurement_theta_min 5.07
_cell_volume 5692.8(8)
_computing_cell_refinement 'Siemens XSCANS'
_computing_data_collection 'Siemens XSCANS'
_computing_data_reduction 'Siemens XSCANS'
_computing_molecular_graphics 'BRUKER SHELXTL'
_computing_publication_material 'BRUKER SHELXTL'
_computing_structure_refinement 'SHELXL-97 (Sheldrick, 1997)'
_computing_structure_solution 'SHELXS-97 (Sheldrick, 1990)'
_diffrn_ambient_temperature 173(2)
_diffrn_measured_fraction_theta_full 0.998
_diffrn_measured_fraction_theta_max 0.998
_diffrn_measurement_device_type 'Siemens P4'
_diffrn_measurement_method \w-scan
_diffrn_radiation_monochromator graphite
_diffrn_radiation_source 'fine-focus sealed tube'
_diffrn_radiation_type MoK\a
_diffrn_radiation_wavelength 0.71073
_diffrn_reflns_av_R_equivalents 0.0328
_diffrn_reflns_av_sigmaI/netI 0.0624
_diffrn_reflns_limit_h_max 40
_diffrn_reflns_limit_h_min 0
_diffrn_reflns_limit_k_max 14
_diffrn_reflns_limit_k_min 0
_diffrn_reflns_limit_l_max 9
_diffrn_reflns_limit_l_min -16
_diffrn_reflns_number 8453
_diffrn_reflns_theta_full 25.00
_diffrn_reflns_theta_max 25.00
_diffrn_reflns_theta_min 3.17
_diffrn_standards_decay_% 1
_diffrn_standards_interval_count 247
_diffrn_standards_number 3
_exptl_absorpt_coefficient_mu 0.827
_exptl_absorpt_correction_T_max 0.8043
_exptl_absorpt_correction_T_min 0.7305
_exptl_absorpt_correction_type psi-scan
_exptl_crystal_colour colourlesss
_exptl_crystal_density_diffrn 1.648
_exptl_crystal_density_method 'not measured'
_exptl_crystal_description prism
_exptl_crystal_F_000 2832
_exptl_crystal_size_max 0.30
_exptl_crystal_size_mid 0.28
_exptl_crystal_size_min 0.18
_refine_diff_density_max 0.775
_refine_diff_density_min -0.698
_refine_diff_density_rms 0.080
_refine_ls_extinction_method none
_refine_ls_goodness_of_fit_ref 0.898
_refine_ls_hydrogen_treatment 'NH free, others riding'
_refine_ls_matrix_type full
_refine_ls_number_parameters 365
_refine_ls_number_reflns 5008
_refine_ls_number_restraints 16
_refine_ls_restrained_S_all 0.898
_refine_ls_R_factor_all 0.0724
_refine_ls_R_factor_gt 0.0401
_refine_ls_shift/su_max 0.096
_refine_ls_shift/su_mean 0.003
_refine_ls_structure_factor_coef Fsqd
_refine_ls_weighting_details 'calc w=1/[\s^2^(Fo^2^)+(0.0527P)^2^+0.0000P] where P=(Fo^2^+2Fc^2^)/3'
_refine_ls_weighting_scheme calc
_refine_ls_wR_factor_gt 0.0922
_refine_ls_wR_factor_ref 0.0997
_reflns_number_gt 3163
_reflns_number_total 5008
_reflns_threshold_expression >2sigma(I)
_cod_data_source_file ic0502372si20050728_061055_4.cif
_cod_data_source_block 11
_cod_database_code 4309721

loop_
_symmetry_equiv_pos_as_xyz
'x, y, z'
'-x+1/2, -y+1/2, z+1/2'
'-x, y, -z+1/2'
'x+1/2, -y+1/2, -z'
'-x, -y, -z'
'x-1/2, y-1/2, -z-1/2'
'x, -y, z-1/2'
'-x-1/2, y-1/2, z'

loop_
_atom_site_label
_atom_site_type_symbol
_atom_site_fract_x
_atom_site_fract_y
_atom_site_fract_z
_atom_site_U_iso_or_equiv
_atom_site_adp_type
_atom_site_occupancy
_atom_site_symmetry_multiplicity
_atom_site_calc_flag
_atom_site_refinement_flags
_atom_site_disorder_assembly
_atom_site_disorder_group
Pd1 Pd 0.128495(9) 0.20244(3) 0.59659(3) 0.02755(11) Uani 1 1 d . . .
N1 N 0.09921(11) 0.2941(3) 0.4042(3) 0.0358(9) Uani 1 1 d . A .
N4 N 0.17332(15) 0.4189(4) 0.6548(5) 0.0557(15) Uani 1 1 d D . .
H40A H 0.1774(17) 0.479(3) 0.664(4) 0.067 Uiso 1 1 d D . .
H40B H 0.1578(15) 0.393(5) 0.686(4) 0.067 Uiso 1 1 d D . .
N5 N 0.17221(13) -0.0127(3) 0.6825(3) 0.0370(11) Uani 1 1 d D . .
H50A H 0.1783(14) 0.013(4) 0.629(3) 0.044 Uiso 1 1 d D . .
H50B H 0.1831(13) -0.073(3) 0.695(4) 0.044 Uiso 1 1 d D . .
F12 F 0.08517(8) -0.0318(2) 0.6039(2) 0.0500(8) Uani 1 1 d . . .
F13 F 0.00852(9) -0.0860(3) 0.6194(3) 0.0686(10) Uani 1 1 d . . .
F14 F -0.04760(8) 0.0731(3) 0.6360(3) 0.0801(11) Uani 1 1 d . . .
F15 F -0.02575(9) 0.2892(3) 0.6368(3) 0.0821(12) Uani 1 1 d . . .
F16 F 0.05065(9) 0.3449(3) 0.6186(2) 0.0600(9) Uani 1 1 d . . .
C1 C 0.11205(13) 0.2588(4) 0.4739(4) 0.0338(11) Uani 1 1 d . . .
C2 C 0.07863(15) 0.3397(4) 0.3205(4) 0.0469(14) Uani 1 1 d . . .
C3 C 0.0802(4) 0.2549(10) 0.2445(9) 0.0779(17) Uiso 0.586(9) 1 d PD A 1
H3A H 0.0670 0.1877 0.2671 0.093 Uiso 0.586(9) 1 calc PR A 1
H3B H 0.1079 0.2384 0.2290 0.093 Uiso 0.586(9) 1 calc PR A 1
H3C H 0.0666 0.2823 0.1869 0.093 Uiso 0.586(9) 1 calc PR A 1
C4 C 0.0350(3) 0.3526(12) 0.3562(9) 0.0779(17) Uiso 0.586(9) 1 d PD A 1
H4A H 0.0235 0.2795 0.3679 0.093 Uiso 0.586(9) 1 calc PR A 1
H4B H 0.0193 0.3909 0.3072 0.093 Uiso 0.586(9) 1 calc PR A 1
H4C H 0.0347 0.3954 0.4159 0.093 Uiso 0.586(9) 1 calc PR A 1
C5 C 0.0960(4) 0.4504(9) 0.3051(10) 0.0779(17) Uiso 0.586(9) 1 d PD A 1
H5A H 0.0926 0.4948 0.3633 0.093 Uiso 0.586(9) 1 calc PR A 1
H5B H 0.0825 0.4865 0.2513 0.093 Uiso 0.586(9) 1 calc PR A 1
H5C H 0.1243 0.4432 0.2904 0.093 Uiso 0.586(9) 1 calc PR A 1
C3' C 0.0602(6) 0.2443(13) 0.2648(13) 0.0779(17) Uiso 0.414(9) 1 d PD A 2
H3'1 H 0.0812 0.1930 0.2449 0.093 Uiso 0.414(9) 1 calc PR A 2
H3'2 H 0.0466 0.2729 0.2079 0.093 Uiso 0.414(9) 1 calc PR A 2
H3'3 H 0.0412 0.2056 0.3059 0.093 Uiso 0.414(9) 1 calc PR A 2
C4' C 0.0460(5) 0.4157(15) 0.3549(12) 0.0779(17) Uiso 0.414(9) 1 d PD A 2
H4'1 H 0.0577 0.4779 0.3896 0.093 Uiso 0.414(9) 1 calc PR A 2
H4'2 H 0.0282 0.3752 0.3977 0.093 Uiso 0.414(9) 1 calc PR A 2
H4'3 H 0.0310 0.4431 0.2995 0.093 Uiso 0.414(9) 1 calc PR A 2
C5' C 0.1073(5) 0.4052(15) 0.2547(13) 0.0779(17) Uiso 0.414(9) 1 d PD A 2
H5'1 H 0.1197 0.4648 0.2916 0.093 Uiso 0.414(9) 1 calc PR A 2
H5'2 H 0.0924 0.4366 0.2007 0.093 Uiso 0.414(9) 1 calc PR A 2
H5'3 H 0.1279 0.3557 0.2301 0.093 Uiso 0.414(9) 1 calc PR A 2
C11 C 0.07135(12) 0.1588(4) 0.6126(3) 0.0334(11) Uani 1 1 d D . .
C12 C 0.05838(13) 0.0509(4) 0.6121(3) 0.0377(12) Uani 1 1 d D . .
C13 C 0.01933(14) 0.0212(5) 0.6212(4) 0.0463(14) Uani 1 1 d D . .
C14 C -0.00906(13) 0.1018(5) 0.6288(4) 0.0513(15) Uani 1 1 d D . .
C15 C 0.00176(14) 0.2092(5) 0.6287(4) 0.0546(15) Uani 1 1 d D . .
C16 C 0.04162(14) 0.2373(4) 0.6202(4) 0.0425(13) Uani 1 1 d D . .
N2 N 0.18673(10) 0.2576(3) 0.5768(3) 0.0271(8) Uani 1 1 d . . .
C22 C 0.19758(13) 0.3600(4) 0.6002(4) 0.0360(11) Uani 1 1 d . . .
C23 C 0.23365(14) 0.4032(4) 0.5665(4) 0.0465(14) Uani 1 1 d . . .
H23 H 0.2418 0.4758 0.5827 0.056 Uiso 1 1 calc R . .
C24 C 0.25602(14) 0.3386(4) 0.5112(4) 0.0484(14) Uani 1 1 d . . .
H24 H 0.2799 0.3677 0.4852 0.058 Uiso 1 1 calc R . .
N7 N 0.24602(11) 0.2328(3) 0.4905(3) 0.0370(10) Uani 1 1 d . . .
C26 C 0.21158(12) 0.1891(4) 0.5267(3) 0.0299(10) Uani 1 1 d . . .
C27 C 0.27258(14) 0.1633(5) 0.4337(4) 0.0494(15) Uani 1 1 d . . .
H27A H 0.2607 0.0901 0.4258 0.059 Uiso 1 1 calc R . .
H27B H 0.2981 0.1563 0.4668 0.059 Uiso 1 1 calc R . .
H27C H 0.2767 0.1968 0.3705 0.059 Uiso 1 1 calc R . .
N3 N 0.14078(10) 0.1447(3) 0.7328(3) 0.0323(9) Uani 1 1 d . . .
C32 C 0.15708(13) 0.0461(4) 0.7528(4) 0.0332(11) Uani 1 1 d . . .
C33 C 0.15653(13) 0.0064(5) 0.8489(4) 0.0397(11) Uani 1 1 d . . .
H33 H 0.1659 -0.0655 0.8638 0.048 Uiso 1 1 calc R . .
C34 C 0.14280(13) 0.0715(4) 0.9168(4) 0.0445(13) Uani 1 1 d . . .
H34 H 0.1419 0.0450 0.9809 0.053 Uiso 1 1 calc R . .
N6 N 0.12973(10) 0.1762(3) 0.8982(3) 0.0392(10) Uani 1 1 d . . .
C36 C 0.12835(13) 0.2147(4) 0.8045(3) 0.0363(11) Uani 1 1 d . . .
C37 C 0.11700(16) 0.2500(5) 0.9742(4) 0.0567(16) Uani 1 1 d . . .
H37A H 0.1088 0.3206 0.9462 0.068 Uiso 1 1 calc R . .
H37B H 0.1390 0.2623 1.0189 0.068 Uiso 1 1 calc R . .
H37C H 0.0946 0.2170 1.0087 0.068 Uiso 1 1 calc R . .
O5 O 0.20318(9) 0.0916(2) 0.5133(2) 0.0330(7) Uani 1 1 d . . .
O6 O 0.11697(10) 0.3087(3) 0.7862(2) 0.0425(8) Uani 1 1 d . . .
Cl Cl 0.21474(5) 0.31725(10) 0.25010(10) 0.0500(4) Uani 1 1 d . . .
O1 O 0.20351(16) 0.4022(5) 0.3165(4) 0.0642(8) Uiso 0.783(5) 1 d PD B 1
O2 O 0.19330(18) 0.3387(5) 0.1590(4) 0.0642(8) Uiso 0.783(5) 1 d PD B 1
O3 O 0.20120(17) 0.2144(4) 0.2850(4) 0.0642(8) Uiso 0.783(5) 1 d PD B 1
O4 O 0.25726(16) 0.3167(5) 0.2396(4) 0.0642(8) Uiso 0.783(5) 1 d P B 1
O1' O 0.1874(6) 0.3453(17) 0.3282(13) 0.0642(8) Uiso 0.217(5) 1 d PD B 2
O2' O 0.2116(6) 0.3556(16) 0.1617(14) 0.0642(8) Uiso 0.217(5) 1 d PD B 2
O3' O 0.2190(6) 0.1996(14) 0.2541(14) 0.0642(8) Uiso 0.217(5) 1 d PD B 2
O4' O 0.2495(6) 0.3752(18) 0.2695(14) 0.0642(8) Uiso 0.217(5) 1 d P B 2

loop_
_atom_site_aniso_label
_atom_site_aniso_U_11
_atom_site_aniso_U_22
_atom_site_aniso_U_33
_atom_site_aniso_U_23
_atom_site_aniso_U_13
_atom_site_aniso_U_12
Pd1 0.02225(16) 0.02884(17) 0.0316(2) 0.00176(18) -0.00100(16) 0.00102(15)
N1 0.0349(19) 0.036(2) 0.037(2) -0.001(2) -0.003(2) -0.0064(18)
N4 0.048(3) 0.031(3) 0.088(4) -0.012(3) 0.013(3) -0.005(2)
N5 0.037(2) 0.033(2) 0.042(3) 0.004(2) -0.002(2) 0.0027(19)
F12 0.0368(15) 0.0418(16) 0.072(2) 0.0075(16) 0.0023(16) -0.0045(12)
F13 0.0493(19) 0.075(2) 0.081(3) 0.019(2) -0.0035(17) -0.0297(17)
F14 0.0249(16) 0.132(3) 0.083(3) 0.017(2) 0.0025(16) -0.0082(19)
F15 0.0355(17) 0.106(3) 0.105(3) -0.004(2) 0.0035(18) 0.0309(19)
F16 0.0469(18) 0.0506(18) 0.082(3) -0.0039(18) -0.0018(17) 0.0149(15)
C1 0.031(2) 0.031(3) 0.039(3) -0.002(2) 0.003(2) 0.000(2)
C2 0.044(3) 0.045(3) 0.051(4) 0.013(3) -0.011(3) -0.004(2)
C11 0.025(2) 0.051(3) 0.024(3) 0.001(2) 0.0011(19) 0.001(2)
C12 0.028(2) 0.051(3) 0.034(3) 0.005(3) 0.000(2) 0.000(2)
C13 0.038(3) 0.060(4) 0.041(3) 0.011(3) 0.001(2) -0.011(3)
C14 0.022(3) 0.092(5) 0.039(3) 0.006(3) 0.002(2) -0.005(3)
C15 0.024(2) 0.090(5) 0.049(3) -0.001(3) 0.001(2) 0.016(3)
C16 0.037(3) 0.053(3) 0.038(3) 0.000(3) -0.001(2) 0.000(2)
N2 0.0214(17) 0.0247(18) 0.035(2) 0.0023(17) -0.0028(16) -0.0014(15)
C22 0.033(2) 0.028(2) 0.047(3) 0.003(3) -0.005(3) -0.003(2)
C23 0.040(3) 0.030(3) 0.069(4) -0.001(3) 0.002(3) -0.010(2)
C24 0.030(3) 0.055(3) 0.060(4) 0.017(3) -0.005(3) -0.016(3)
N7 0.028(2) 0.044(3) 0.039(2) 0.004(2) -0.0006(19) -0.0030(18)
C26 0.023(2) 0.040(3) 0.027(3) 0.007(2) -0.0055(19) 0.003(2)
C27 0.032(3) 0.078(4) 0.037(3) 0.010(3) 0.008(2) 0.006(3)
N3 0.0248(19) 0.038(2) 0.034(2) 0.0000(19) 0.0007(16) -0.0023(17)
C32 0.026(2) 0.037(3) 0.037(3) 0.001(3) -0.007(2) -0.005(2)
C33 0.036(2) 0.047(3) 0.036(3) 0.010(3) -0.004(3) 0.002(3)
C34 0.033(2) 0.063(4) 0.038(3) 0.011(3) -0.003(2) -0.002(2)
N6 0.0293(19) 0.056(3) 0.032(2) -0.010(2) -0.0016(19) -0.0039(19)
C36 0.025(2) 0.044(3) 0.040(3) -0.007(3) -0.001(2) -0.005(2)
C37 0.050(3) 0.078(4) 0.042(3) -0.010(3) -0.002(3) 0.005(3)
O5 0.0321(17) 0.0296(17) 0.037(2) -0.0010(15) -0.0046(14) 0.0007(14)
O6 0.0445(19) 0.040(2) 0.043(2) -0.0080(18) 0.0036(16) 0.0052(16)
Cl 0.0776(10) 0.0302(6) 0.0422(8) 0.0074(6) 0.0099(7) 0.0094(6)

loop_
_atom_type_symbol
_atom_type_description
_atom_type_scat_dispersion_real
_atom_type_scat_dispersion_imag
_atom_type_scat_source
C C 0.0033 0.0016 'International Tables Vol C Tables 4.2.6.8 and 6.1.1.4'
H H 0.0000 0.0000 'International Tables Vol C Tables 4.2.6.8 and 6.1.1.4'
N N 0.0061 0.0033 'International Tables Vol C Tables 4.2.6.8 and 6.1.1.4'
O O 0.0106 0.0060 'International Tables Vol C Tables 4.2.6.8 and 6.1.1.4'
F F 0.0171 0.0103 'International Tables Vol C Tables 4.2.6.8 and 6.1.1.4'
Cl Cl 0.1484 0.1585 'International Tables Vol C Tables 4.2.6.8 and 6.1.1.4'
Pd Pd -0.9988 1.0072 'International Tables Vol C Tables 4.2.6.8 and 6.1.1.4'

loop_
_geom_angle_atom_site_label_1
_geom_angle_atom_site_label_2
_geom_angle_atom_site_label_3
_geom_angle
_geom_angle_site_symmetry_1
_geom_angle_site_symmetry_3
_geom_angle_publ_flag
C1 Pd1 C11 85.19(18) . . ?
C1 Pd1 N3 174.61(16) . . ?
C11 Pd1 N3 90.04(16) . . ?
C1 Pd1 N2 92.27(16) . . ?
C11 Pd1 N2 176.37(16) . . ?
N3 Pd1 N2 92.37(13) . . ?
C1 N1 C2 173.8(5) . . ?
N1 C1 Pd1 174.2(4) . . ?
N1 C2 C3 106.9(6) . . ?
N1 C2 C5 105.7(6) . . ?
C3 C2 C5 120.9(8) . . ?
N1 C2 C4' 108.8(8) . . ?
C3 C2 C4' 132.6(9) . . ?
C5 C2 C4' 77.3(8) . . ?
N1 C2 C3' 108.1(8) . . ?
C3 C2 C3' 28.5(7) . . ?
C5 C2 C3' 140.8(10) . . ?
C4' C2 C3' 109.2(10) . . ?
N1 C2 C5' 111.6(7) . . ?
C3 C2 C5' 84.9(9) . . ?
C5 C2 C5' 37.2(7) . . ?
C4' C2 C5' 109.1(10) . . ?
C3' C2 C5' 110.0(10) . . ?
N1 C2 C4 103.4(6) . . ?
C3 C2 C4 109.3(7) . . ?
C5 C2 C4 109.1(7) . . ?
C4' C2 C4 32.1(7) . . ?
C3' C2 C4 81.7(9) . . ?
C5' C2 C4 136.4(9) . . ?
C12 C11 C16 115.0(4) . . ?
C12 C11 Pd1 123.6(3) . . ?
C16 C11 Pd1 121.3(4) . . ?
F12 C12 C13 116.9(4) . . ?
F12 C12 C11 119.5(4) . . ?
C13 C12 C11 123.6(4) . . ?
F13 C13 C12 120.7(5) . . ?
F13 C13 C14 120.0(5) . . ?
C12 C13 C14 119.3(5) . . ?
F14 C14 C15 120.6(5) . . ?
F14 C14 C13 119.6(5) . . ?
C15 C14 C13 119.9(5) . . ?
F15 C15 C14 120.6(5) . . ?
F15 C15 C16 119.7(6) . . ?
C14 C15 C16 119.7(5) . . ?
F16 C16 C11 120.2(4) . . ?
F16 C16 C15 117.3(5) . . ?
C11 C16 C15 122.4(5) . . ?
C22 N2 C26 121.4(4) . . ?
C22 N2 Pd1 121.5(3) . . ?
C26 N2 Pd1 116.5(3) . . ?
N4 C22 N2 118.2(4) . . ?
N4 C22 C23 121.6(4) . . ?
N2 C22 C23 120.2(5) . . ?
C24 C23 C22 117.6(5) . . ?
C23 C24 N7 122.6(5) . . ?
C24 N7 C26 119.8(4) . . ?
C24 N7 C27 120.6(4) . . ?
C26 N7 C27 119.6(4) . . ?
O5 C26 N2 121.3(4) . . ?
O5 C26 N7 120.7(4) . . ?
N2 C26 N7 118.0(4) . . ?
C32 N3 C36 121.5(4) . . ?
C32 N3 Pd1 125.0(3) . . ?
C36 N3 Pd1 113.4(3) . . ?
N5 C32 N3 119.1(4) . . ?
N5 C32 C33 121.5(4) . . ?
N3 C32 C33 119.3(5) . . ?
C34 C33 C32 118.5(5) . . ?
C33 C34 N6 122.3(5) . . ?
C34 N6 C36 120.1(4) . . ?
C34 N6 C37 122.0(5) . . ?
C36 N6 C37 117.9(4) . . ?
O6 C36 N3 121.1(5) . . ?
O6 C36 N6 121.2(4) . . ?
N3 C36 N6 117.7(4) . . ?
O2' Cl O4' 94.0(11) . . ?
O2' Cl O3 127.3(9) . . ?
O4' Cl O3 130.5(8) . . ?
O2' Cl O3' 113.2(11) . . ?
O4' Cl O3' 114.2(11) . . ?
O3 Cl O3' 30.9(8) . . ?
O2' Cl O1 109.0(9) . . ?
O4' Cl O1 74.6(9) . . ?
O3 Cl O1 109.1(3) . . ?
O3' Cl O1 135.7(8) . . ?
O2' Cl O4 89.2(9) . . ?
O4' Cl O4 35.4(8) . . ?
O3 Cl O4 110.6(3) . . ?
O3' Cl O4 84.2(8) . . ?
O1 Cl O4 109.3(3) . . ?
O2' Cl O1' 124.1(11) . . ?
O4' Cl O1' 105.6(11) . . ?
O3 Cl O1' 75.4(8) . . ?
O3' Cl O1' 105.3(11) . . ?
O1 Cl O1' 35.9(8) . . ?
O4 Cl O1' 134.6(8) . . ?
O2' Cl O2 26.1(8) . . ?
O4' Cl O2 119.2(8) . . ?
O3 Cl O2 107.0(3) . . ?
O3' Cl O2 104.9(8) . . ?
O1 Cl O2 107.2(3) . . ?
O4 Cl O2 113.5(3) . . ?
O1' Cl O2 106.7(8) . . ?

loop_
_geom_bond_atom_site_label_1
_geom_bond_atom_site_label_2
_geom_bond_distance
_geom_bond_site_symmetry_2
_geom_bond_publ_flag
Pd1 C1 1.922(5) . ?
Pd1 C11 2.010(4) . ?
Pd1 N3 2.064(4) . ?
Pd1 N2 2.092(3) . ?
N1 C1 1.146(6) . ?
N1 C2 1.464(6) . ?
N4 C22 1.326(7) . ?
N5 C32 1.314(6) . ?
F12 C12 1.355(5) . ?
F13 C13 1.351(6) . ?
F14 C14 1.349(5) . ?
F15 C15 1.347(6) . ?
F16 C16 1.341(6) . ?
C2 C3 1.477(12) . ?
C2 C5 1.481(11) . ?
C2 C4' 1.512(15) . ?
C2 C3' 1.524(16) . ?
C2 C5' 1.552(16) . ?
C2 C4 1.560(12) . ?
C11 C12 1.380(6) . ?
C11 C16 1.386(6) . ?
C12 C13 1.370(6) . ?
C13 C14 1.372(7) . ?
C14 C15 1.353(7) . ?
C15 C16 1.391(7) . ?
N2 C22 1.335(5) . ?
N2 C26 1.370(5) . ?
C22 C23 1.405(6) . ?
C23 C24 1.333(7) . ?
C24 N7 1.358(6) . ?
N7 C26 1.372(5) . ?
N7 C27 1.462(6) . ?
C26 O5 1.230(5) . ?
N3 C32 1.346(6) . ?
N3 C36 1.376(6) . ?
C32 C33 1.422(7) . ?
C33 C34 1.316(7) . ?
C34 N6 1.369(6) . ?
N6 C36 1.386(6) . ?
N6 C37 1.451(6) . ?
C36 O6 1.229(6) . ?
Cl O2' 1.320(19) . ?
Cl O4' 1.39(2) . ?
Cl O3 1.415(5) . ?
Cl O3' 1.435(17) . ?
Cl O1 1.435(5) . ?
Cl O4 1.441(5) . ?
Cl O1' 1.465(17) . ?
Cl O2 1.482(6) . ?

loop_
_geom_hbond_atom_site_label_D
_geom_hbond_atom_site_label_H
_geom_hbond_atom_site_label_A
_geom_hbond_distance_DH
_geom_hbond_distance_HA
_geom_hbond_distance_DA
_geom_hbond_angle_DHA
_geom_hbond_site_symmetry_A
N4 H40B O6 0.75(4) 2.21(4) 2.957(6) 174(7) .
N5 H50A O5 0.84(3) 2.05(3) 2.871(5) 168(5) .
